data_1559275
loop_
_publ_author_name
'Mondal, Amit Kumar'
'Mondal, Arpan'
'Konar, Sanjit'

_publ_section_title
;
 Slow Magnetic Relaxation in a One-Dimensional Coordination Polymer
 Constructed from Hepta-Coordinate Cobalt(II) Nodes
;
_journal_issue 4
_journal_name_full Magnetochemistry
_journal_page_first 45
_journal_paper_doi 10.3390/magnetochemistry6040045
_journal_volume 6
_journal_year 2020
_chemical_formula_moiety 'C25 H20 Co N8 O4, C2 H3 N, 2(C H4 O)'
_chemical_formula_sum 'C29 H31 Co N9 O6'
_chemical_formula_weight 660.56
_space_group_IT_number 61
_space_group_name_Hall '-P 2ac 2ab'
_space_group_name_H-M_alt 'P b c a'
_symmetry_cell_setting orthorhombic
_symmetry_space_group_name_H-M 'P b c a'
_atom_sites_solution_hydrogens geom
_atom_sites_solution_primary direct
_atom_sites_solution_secondary difmap
_audit_creation_method SHELXL-97
_cell_angle_alpha 90.00
_cell_angle_beta 90.00
_cell_angle_gamma 90.00
_cell_formula_units_Z 8
_cell_length_a 19.6105(6)
_cell_length_b 15.8275(5)
_cell_length_c 20.3903(6)
_cell_measurement_reflns_used 9772
_cell_measurement_temperature 293(2)
_cell_measurement_theta_max 26.95
_cell_measurement_theta_min 2.25
_cell_volume 6328.8(3)
_computing_cell_refinement 'Bruker SAINT'
_computing_data_collection 'Bruker APEX2'
_computing_data_reduction 'Bruker SAINT'
_computing_molecular_graphics 'Bruker SHELXTL'
_computing_publication_material 'Bruker SHELXTL'
_computing_structure_refinement 'SHELXL-97 (Sheldrick, 2008)'
_computing_structure_solution 'SHELXS-97 (Sheldrick, 2008)'
_diffrn_ambient_temperature 293(2)
_diffrn_measured_fraction_theta_full 0.987
_diffrn_measured_fraction_theta_max 0.987
_diffrn_measurement_device_type multi-scan
_diffrn_radiation_monochromator graphite
_diffrn_radiation_source 'fine-focus sealed tube'
_diffrn_radiation_type MoK\a
_diffrn_radiation_wavelength 0.71073
_diffrn_reflns_av_R_equivalents 0.0544
_diffrn_reflns_av_sigmaI/netI 0.0249
_diffrn_reflns_limit_h_max 26
_diffrn_reflns_limit_h_min -26
_diffrn_reflns_limit_k_max 21
_diffrn_reflns_limit_k_min -21
_diffrn_reflns_limit_l_max 27
_diffrn_reflns_limit_l_min -27
_diffrn_reflns_number 87522
_diffrn_reflns_theta_full 28.18
_diffrn_reflns_theta_max 28.18
_diffrn_reflns_theta_min 1.93
_exptl_absorpt_coefficient_mu 0.598
_exptl_absorpt_correction_T_max 0.919
_exptl_absorpt_correction_T_min 0.869
_exptl_absorpt_correction_type multi-scan
_exptl_absorpt_process_details multi-scan
_exptl_crystal_colour red
_exptl_crystal_density_diffrn 1.387
_exptl_crystal_density_method 'not measured'
_exptl_crystal_description block
_exptl_crystal_F_000 2744.0
_exptl_crystal_size_max 0.45
_exptl_crystal_size_mid 0.18
_exptl_crystal_size_min 0.16
_refine_diff_density_max 0.783
_refine_diff_density_min -0.655
_refine_diff_density_rms 0.086
_refine_ls_extinction_method none
_refine_ls_goodness_of_fit_ref 1.095
_refine_ls_hydrogen_treatment mixed
_refine_ls_matrix_type full
_refine_ls_number_parameters 410
_refine_ls_number_reflns 7676
_refine_ls_number_restraints 127
_refine_ls_restrained_S_all 1.087
_refine_ls_R_factor_all 0.0812
_refine_ls_R_factor_gt 0.0607
_refine_ls_shift/su_max 0.003
_refine_ls_shift/su_mean 0.001
_refine_ls_structure_factor_coef Fsqd
_refine_ls_weighting_details 'calc w=1/[\s^2^(Fo^2^)+(0.0900P)^2^+10.9551P] where P=(Fo^2^+2Fc^2^)/3'
_refine_ls_weighting_scheme calc
_refine_ls_wR_factor_gt 0.1813
_refine_ls_wR_factor_ref 0.1970
_reflns_number_gt 5767
_reflns_number_total 7676
_reflns_threshold_expression >2sigma(I)
_cod_data_source_file CIF.cif
_cod_data_source_block AM_Co1
_cod_depositor_comments
;
The following automatic conversions were performed:

data item '_symmetry_cell_setting' value 'Orthorhombic' was changed
to 'orthorhombic' in accordance with the
/home/data/users/saulius/crontab/automatic-downloads/current/MDPI/lib/dictionaries/cif_core.dic
dictionary named 'cif_core.dic' version 2.4.2 last updated on
2011-04-26.

Automatic conversion script
Id: cif_fix_values 7556 2019-12-06 15:28:31Z antanas 
;
_cod_original_cell_volume 6328.9(3)
_cod_original_sg_symbol_H-M Pbca
_cod_database_code 1559275

loop_
_symmetry_equiv_pos_as_xyz
'x, y, z'
'-x+1/2, -y, z+1/2'
'x+1/2, -y+1/2, -z'
'-x, y+1/2, -z+1/2'
'-x, -y, -z'
'x-1/2, y, -z-1/2'
'-x-1/2, y-1/2, z'
'x, -y-1/2, z-1/2'

loop_
_atom_site_label
_atom_site_type_symbol
_atom_site_fract_x
_atom_site_fract_y
_atom_site_fract_z
_atom_site_U_iso_or_equiv
_atom_site_adp_type
_atom_site_occupancy
_atom_site_symmetry_multiplicity
_atom_site_calc_flag
_atom_site_refinement_flags
_atom_site_disorder_assembly
_atom_site_disorder_group
Co1 Co 0.22378(2) 0.37002(3) 0.35344(2) 0.02882(14) Uani 1 1 d U . .
O1 O 0.32523(12) 0.30706(15) 0.34520(11) 0.0343(5) Uani 1 1 d U . .
O2 O 0.42033(13) 0.3053(2) 0.16499(12) 0.0512(7) Uani 1 1 d U . .
H2 H 0.4413 0.2940 0.1313 0.077 Uiso 1 1 d R . .
O3 O 0.25667(11) 0.35851(14) 0.45568(11) 0.0322(5) Uani 1 1 d U . .
O4 O 0.12349(14) 0.4555(2) 0.59820(14) 0.0572(8) Uani 1 1 d U . .
H6 H 0.1111 0.4334 0.5660 0.086 Uiso 1 1 d R . .
N1 N 0.18036(14) 0.25012(19) 0.35896(15) 0.0380(6) Uani 1 1 d U . .
N2 N 0.14328(17) 0.1027(2) 0.3547(2) 0.0617(11) Uani 1 1 d U . .
N3 N 0.27831(14) 0.48271(18) 0.34940(13) 0.0355(6) Uani 1 1 d U . .
N5 N 0.24891(15) 0.35100(18) 0.24858(14) 0.0356(6) Uani 1 1 d U . .
N6 N 0.31233(14) 0.3213(2) 0.23630(14) 0.0391(6) Uani 1 1 d U . .
H6A H 0.3279 0.3139 0.1973 0.047 Uiso 1 1 d R . .
N7 N 0.14121(14) 0.41648(18) 0.28965(14) 0.0352(6) Uani 1 1 d U . .
N8 N 0.14612(13) 0.42504(17) 0.41362(14) 0.0345(6) Uani 1 1 d U . .
N9 N 0.15626(14) 0.42757(19) 0.47986(14) 0.0376(6) Uani 1 1 d U . .
C1 C 0.0346(2) 0.4711(3) 0.2137(2) 0.0619(12) Uani 1 1 d U . .
H1 H -0.0017 0.4892 0.1879 0.074 Uiso 1 1 calc R . .
C2 C 0.0904(2) 0.4332(3) 0.1848(2) 0.0514(9) Uani 1 1 d U . .
H2A H 0.0922 0.4252 0.1397 0.062 Uiso 1 1 calc R . .
C3 C 0.14352(18) 0.4075(2) 0.22483(18) 0.0396(7) Uani 1 1 d U . .
C4 C 0.0323(2) 0.4821(3) 0.2810(2) 0.0542(10) Uani 1 1 d U . .
H4A H -0.0048 0.5083 0.3010 0.065 Uiso 1 1 calc R . .
C5 C 0.08733(17) 0.4528(2) 0.31805(19) 0.0409(8) Uani 1 1 d U . .
C6 C 0.09224(17) 0.4592(3) 0.38928(18) 0.0435(8) Uani 1 1 d U . .
C7 C 0.0390(2) 0.5041(4) 0.4276(2) 0.0768(17) Uani 1 1 d U . .
H7A H 0.0570 0.5193 0.4698 0.115 Uiso 1 1 calc R . .
H7B H 0.0002 0.4678 0.4332 0.115 Uiso 1 1 calc R . .
H7C H 0.0255 0.5543 0.4045 0.115 Uiso 1 1 calc R . .
C8 C 0.20864(19) 0.3697(2) 0.20103(18) 0.0403(8) Uani 1 1 d U . .
C9 C 0.2240(2) 0.3591(3) 0.1298(2) 0.0577(11) Uani 1 1 d U . .
H9A H 0.2509 0.3091 0.1235 0.087 Uiso 1 1 calc R . .
H9B H 0.2487 0.4074 0.1142 0.087 Uiso 1 1 calc R . .
H9C H 0.1820 0.3539 0.1058 0.087 Uiso 1 1 calc R . .
C10 C 0.35015(16) 0.3010(2) 0.28998(16) 0.0346(7) Uani 1 1 d U . .
C11 C 0.42040(16) 0.2712(2) 0.27885(16) 0.0341(7) Uani 1 1 d U . .
C12 C 0.45578(17) 0.2398(2) 0.33296(17) 0.0373(7) Uani 1 1 d U . .
H12 H 0.4343 0.2384 0.3736 0.045 Uiso 1 1 calc R . .
C13 C 0.52180(18) 0.2108(3) 0.32746(19) 0.0447(8) Uani 1 1 d U . .
H13 H 0.5447 0.1900 0.3640 0.054 Uiso 1 1 calc R . .
C14 C 0.55370(19) 0.2131(3) 0.26673(19) 0.0487(9) Uani 1 1 d U . .
H14 H 0.5982 0.1936 0.2625 0.058 Uiso 1 1 calc R . .
C15 C 0.52016(18) 0.2439(3) 0.21308(19) 0.0481(9) Uani 1 1 d U . .
H15 H 0.5423 0.2454 0.1728 0.058 Uiso 1 1 calc R . .
C16 C 0.45353(18) 0.2730(2) 0.21766(17) 0.0406(8) Uani 1 1 d U . .
C17 C 0.21592(15) 0.3922(2) 0.49633(16) 0.0315(6) Uani 1 1 d U . .
C18 C 0.23250(16) 0.3960(2) 0.56717(16) 0.0333(6) Uani 1 1 d U . .
C19 C 0.29714(19) 0.3707(2) 0.58908(18) 0.0399(7) Uani 1 1 d U . .
H19 H 0.3286 0.3507 0.5587 0.048 Uiso 1 1 calc R . .
C20 C 0.3155(2) 0.3746(3) 0.65400(19) 0.0472(9) Uani 1 1 d U . .
H20 H 0.3586 0.3570 0.6673 0.057 Uiso 1 1 calc R . .
C21 C 0.2688(2) 0.4053(3) 0.69954(19) 0.0513(9) Uani 1 1 d U . .
H21 H 0.2809 0.4086 0.7436 0.062 Uiso 1 1 calc R . .
C22 C 0.2051(2) 0.4307(3) 0.67980(19) 0.0505(9) Uani 1 1 d U . .
H22 H 0.1740 0.4500 0.7108 0.061 Uiso 1 1 calc R . .
C23 C 0.18641(18) 0.4280(2) 0.61425(18) 0.0417(8) Uani 1 1 d U . .
C24 C 0.16627(17) 0.1801(2) 0.35818(17) 0.0363(7) Uani 1 1 d U . .
C25 C 0.31256(16) 0.5411(2) 0.35309(16) 0.0335(7) Uani 1 1 d U . .
N4 N 0.4045(3) 0.5625(4) 0.5183(3) 0.1083(19) Uani 1 1 d U . .
C54 C 0.4199(3) 0.4294(4) 0.4488(3) 0.0797(15) Uani 1 1 d U . .
H54A H 0.3763 0.4079 0.4355 0.120 Uiso 1 1 calc R . .
H54B H 0.4438 0.3869 0.4733 0.120 Uiso 1 1 calc R . .
H54C H 0.4460 0.4444 0.4107 0.120 Uiso 1 1 calc R . .
C55 C 0.4106(3) 0.5007(5) 0.4879(3) 0.0858(17) Uani 1 1 d U . .
O5 O 0.34598(15) 0.22084(17) 0.47859(14) 0.0529(7) Uani 1 1 d U . .
H5 H 0.3316 0.2604 0.4566 0.079 Uiso 1 1 d R . .
C51 C 0.3106(3) 0.1475(3) 0.4609(3) 0.0614(12) Uani 1 1 d U . .
H51A H 0.3156 0.1379 0.4146 0.092 Uiso 1 1 calc R . .
H51B H 0.2631 0.1541 0.4712 0.092 Uiso 1 1 calc R . .
H51C H 0.3287 0.1001 0.4846 0.092 Uiso 1 1 calc R . .
O32A O -0.03930(17) 0.2732(3) 0.45127(14) 0.0883(14) Uani 1 1 d U . .
H32A H -0.0707 0.2703 0.4777 0.133 Uiso 1 1 d R . .
C2A C 0.0221(3) 0.2654(4) 0.4819(3) 0.0759(15) Uani 1 1 d U . .
H2A1 H 0.0437 0.3181 0.4925 0.091 Uiso 1 1 d R . .
H2A2 H 0.0515 0.2331 0.4537 0.091 Uiso 1 1 d R . .
H2A3 H 0.0136 0.2342 0.5214 0.091 Uiso 1 1 d R . .

loop_
_atom_site_aniso_label
_atom_site_aniso_U_11
_atom_site_aniso_U_22
_atom_site_aniso_U_33
_atom_site_aniso_U_23
_atom_site_aniso_U_13
_atom_site_aniso_U_12
Co1 0.0268(2) 0.0235(2) 0.0361(2) 0.00119(16) -0.00070(16) 0.00196(15)
O1 0.0328(11) 0.0361(12) 0.0341(11) -0.0001(9) 0.0023(9) 0.0072(9)
O2 0.0408(14) 0.078(2) 0.0346(12) 0.0030(13) 0.0011(10) 0.0066(14)
O3 0.0321(11) 0.0286(11) 0.0359(11) -0.0007(9) 0.0016(9) 0.0067(9)
O4 0.0433(14) 0.080(2) 0.0479(15) -0.0054(15) 0.0095(12) 0.0162(14)
N1 0.0354(14) 0.0279(14) 0.0507(17) 0.0024(12) -0.0039(12) 0.0030(11)
N2 0.0328(16) 0.0280(15) 0.124(4) 0.0102(18) 0.0090(18) 0.0027(13)
N3 0.0359(14) 0.0279(13) 0.0426(15) 0.0035(11) -0.0001(11) 0.0004(11)
N5 0.0342(13) 0.0318(13) 0.0409(14) -0.0016(12) -0.0022(12) 0.0036(11)
N6 0.0368(15) 0.0464(17) 0.0341(14) -0.0049(12) -0.0011(11) 0.0065(13)
N7 0.0312(13) 0.0316(14) 0.0427(14) 0.0055(12) -0.0028(11) 0.0012(11)
N8 0.0293(12) 0.0317(14) 0.0426(14) 0.0048(11) 0.0022(11) 0.0029(11)
N9 0.0330(13) 0.0396(15) 0.0403(14) 0.0058(12) 0.0066(11) 0.0061(12)
C1 0.041(2) 0.084(3) 0.061(2) 0.015(2) -0.0121(18) 0.013(2)
C2 0.044(2) 0.058(2) 0.052(2) 0.0037(18) -0.0146(17) 0.0048(18)
C3 0.0372(17) 0.0359(18) 0.0456(18) 0.0022(15) -0.0074(14) 0.0008(14)
C4 0.0342(18) 0.066(3) 0.063(2) 0.012(2) -0.0034(16) 0.0141(18)
C5 0.0288(15) 0.0420(19) 0.0520(19) 0.0110(16) 0.0003(14) 0.0055(14)
C6 0.0314(16) 0.050(2) 0.0487(19) 0.0096(17) 0.0078(14) 0.0069(15)
C7 0.045(2) 0.130(5) 0.056(2) 0.014(3) 0.0135(19) 0.044(3)
C8 0.0425(18) 0.0382(18) 0.0403(17) -0.0035(15) -0.0073(14) 0.0027(15)
C9 0.059(3) 0.073(3) 0.0409(19) -0.005(2) -0.0075(17) 0.017(2)
C10 0.0337(15) 0.0290(15) 0.0409(17) -0.0056(13) -0.0007(13) 0.0019(12)
C11 0.0314(15) 0.0329(16) 0.0380(16) -0.0046(13) 0.0004(12) 0.0017(13)
C12 0.0367(16) 0.0395(19) 0.0359(16) -0.0016(14) 0.0032(13) 0.0035(14)
C13 0.0368(17) 0.054(2) 0.0435(18) 0.0010(17) -0.0027(15) 0.0057(16)
C14 0.0334(17) 0.063(3) 0.050(2) -0.0066(18) 0.0035(15) 0.0059(17)
C15 0.0342(17) 0.071(3) 0.0391(18) -0.0036(18) 0.0053(14) 0.0028(17)
C16 0.0363(17) 0.047(2) 0.0384(17) -0.0043(15) 0.0007(13) -0.0017(15)
C17 0.0302(14) 0.0251(14) 0.0391(16) 0.0017(12) 0.0062(12) 0.0007(12)
C18 0.0360(16) 0.0254(14) 0.0385(16) -0.0003(13) 0.0061(13) 0.0008(12)
C19 0.0413(17) 0.0383(18) 0.0402(17) -0.0057(14) 0.0011(14) 0.0052(15)
C20 0.050(2) 0.047(2) 0.0449(19) -0.0011(16) -0.0032(16) 0.0060(17)
C21 0.063(2) 0.054(2) 0.0368(18) -0.0033(17) 0.0012(17) -0.0011(19)
C22 0.055(2) 0.056(2) 0.0408(19) -0.0056(17) 0.0089(16) 0.0036(19)
C23 0.0415(18) 0.0403(19) 0.0433(18) 0.0019(15) 0.0105(14) 0.0024(15)
C24 0.0287(15) 0.0298(16) 0.0502(19) 0.0053(14) 0.0025(13) 0.0021(13)
C25 0.0284(15) 0.0253(15) 0.0469(18) 0.0058(13) 0.0025(13) 0.0034(12)
N4 0.130(5) 0.120(5) 0.075(3) -0.008(3) 0.006(3) -0.013(4)
C54 0.062(3) 0.081(4) 0.097(4) 0.012(3) -0.008(3) -0.003(3)
C55 0.086(4) 0.117(5) 0.055(3) -0.002(3) 0.003(3) -0.022(4)
O5 0.0583(16) 0.0400(14) 0.0603(17) -0.0023(13) -0.0225(13) 0.0125(12)
C51 0.067(3) 0.042(2) 0.076(3) 0.006(2) -0.016(2) 0.002(2)
O32A 0.0493(17) 0.177(4) 0.0393(15) 0.016(2) 0.0029(13) 0.013(2)
C2A 0.062(3) 0.105(4) 0.061(3) 0.012(3) 0.004(2) -0.005(3)

loop_
_atom_type_symbol
_atom_type_description
_atom_type_scat_dispersion_real
_atom_type_scat_dispersion_imag
_atom_type_scat_source
C C 0.0033 0.0016 'International Tables Vol C Tables 4.2.6.8 and 6.1.1.4'
H H 0.0000 0.0000 'International Tables Vol C Tables 4.2.6.8 and 6.1.1.4'
Co Co 0.3494 0.9721 'International Tables Vol C Tables 4.2.6.8 and 6.1.1.4'
N N 0.0061 0.0033 'International Tables Vol C Tables 4.2.6.8 and 6.1.1.4'
O O 0.0106 0.0060 'International Tables Vol C Tables 4.2.6.8 and 6.1.1.4'

loop_
_geom_angle_atom_site_label_1
_geom_angle_atom_site_label_2
_geom_angle_atom_site_label_3
_geom_angle
_geom_angle_site_symmetry_1
_geom_angle_site_symmetry_3
_geom_angle_publ_flag
N3 Co1 N1 173.18(11) . . ?
N3 Co1 N8 92.27(11) . . ?
N1 Co1 N8 92.80(11) . . ?
N3 Co1 O3 87.57(10) . . ?
N1 Co1 O3 89.61(10) . . ?
N8 Co1 O3 72.40(9) . . ?
N3 Co1 N7 93.91(11) . . ?
N1 Co1 N7 92.04(11) . . ?
N8 Co1 N7 71.33(11) . . ?
O3 Co1 N7 143.73(10) . . ?
N3 Co1 N5 87.93(11) . . ?
N1 Co1 N5 91.11(11) . . ?
N8 Co1 N5 140.08(11) . . ?
O3 Co1 N5 147.38(10) . . ?
N7 Co1 N5 68.84(11) . . ?
N3 Co1 O1 85.51(10) . . ?
N1 Co1 O1 87.80(10) . . ?
N8 Co1 O1 149.21(10) . . ?
O3 Co1 O1 76.82(8) . . ?
N7 Co1 O1 139.44(10) . . ?
N5 Co1 O1 70.62(9) . . ?
C10 O1 Co1 117.2(2) . . ?
C16 O2 H2 109.9 . . ?
C17 O3 Co1 113.7(2) . . ?
C23 O4 H6 110.0 . . ?
C24 N1 Co1 169.1(3) . . ?
C25 N2 C24 118.2(3) 7_655 . ?
C25 N3 Co1 172.1(3) . . ?
C8 N5 N6 120.4(3) . . ?
C8 N5 Co1 124.1(3) . . ?
N6 N5 Co1 115.5(2) . . ?
N5 N6 C10 115.7(3) . . ?
N5 N6 H6A 123.0 . . ?
C10 N6 H6A 121.2 . . ?
C3 N7 C5 120.3(3) . . ?
C3 N7 Co1 121.7(2) . . ?
C5 N7 Co1 118.0(2) . . ?
C6 N8 N9 119.3(3) . . ?
C6 N8 Co1 122.3(2) . . ?
N9 N8 Co1 118.37(19) . . ?
C17 N9 N8 111.3(3) . . ?
C2 C1 C4 120.3(4) . . ?
C2 C1 H1 119.9 . . ?
C4 C1 H1 119.9 . . ?
C1 C2 C3 118.2(4) . . ?
C1 C2 H2A 120.9 . . ?
C3 C2 H2A 120.9 . . ?
N7 C3 C2 121.9(4) . . ?
N7 C3 C8 113.3(3) . . ?
C2 C3 C8 124.8(4) . . ?
C1 C4 C5 118.0(4) . . ?
C1 C4 H4A 121.0 . . ?
C5 C4 H4A 121.0 . . ?
N7 C5 C4 121.4(4) . . ?
N7 C5 C6 114.2(3) . . ?
C4 C5 C6 124.5(3) . . ?
N8 C6 C5 114.1(3) . . ?
N8 C6 C7 125.1(4) . . ?
C5 C6 C7 120.7(3) . . ?
C6 C7 H7A 109.5 . . ?
C6 C7 H7B 109.5 . . ?
H7A C7 H7B 109.5 . . ?
C6 C7 H7C 109.5 . . ?
H7A C7 H7C 109.5 . . ?
H7B C7 H7C 109.5 . . ?
N5 C8 C3 111.9(3) . . ?
N5 C8 C9 125.8(4) . . ?
C3 C8 C9 122.3(3) . . ?
C8 C9 H9A 109.5 . . ?
C8 C9 H9B 109.5 . . ?
H9A C9 H9B 109.5 . . ?
C8 C9 H9C 109.5 . . ?
H9A C9 H9C 109.5 . . ?
H9B C9 H9C 109.5 . . ?
O1 C10 N6 120.1(3) . . ?
O1 C10 C11 122.5(3) . . ?
N6 C10 C11 117.5(3) . . ?
C12 C11 C16 118.6(3) . . ?
C12 C11 C10 117.2(3) . . ?
C16 C11 C10 124.2(3) . . ?
C13 C12 C11 121.4(3) . . ?
C13 C12 H12 119.3 . . ?
C11 C12 H12 119.3 . . ?
C12 C13 C14 119.2(3) . . ?
C12 C13 H13 120.4 . . ?
C14 C13 H13 120.4 . . ?
C15 C14 C13 120.5(3) . . ?
C15 C14 H14 119.8 . . ?
C13 C14 H14 119.8 . . ?
C14 C15 C16 121.2(3) . . ?
C14 C15 H15 119.4 . . ?
C16 C15 H15 119.4 . . ?
O2 C16 C15 121.6(3) . . ?
O2 C16 C11 119.2(3) . . ?
C15 C16 C11 119.2(3) . . ?
O3 C17 N9 124.2(3) . . ?
O3 C17 C18 121.1(3) . . ?
N9 C17 C18 114.8(3) . . ?
C19 C18 C23 117.7(3) . . ?
C19 C18 C17 119.8(3) . . ?
C23 C18 C17 122.5(3) . . ?
C20 C19 C18 122.1(3) . . ?
C20 C19 H19 119.0 . . ?
C18 C19 H19 119.0 . . ?
C19 C20 C21 119.1(4) . . ?
C19 C20 H20 120.4 . . ?
C21 C20 H20 120.4 . . ?
C22 C21 C20 120.4(4) . . ?
C22 C21 H21 119.8 . . ?
C20 C21 H21 119.8 . . ?
C21 C22 C23 120.9(4) . . ?
C21 C22 H22 119.5 . . ?
C23 C22 H22 119.5 . . ?
O4 C23 C22 117.7(3) . . ?
O4 C23 C18 122.4(3) . . ?
C22 C23 C18 119.8(3) . . ?
N1 C24 N2 173.4(4) . . ?
N3 C25 N2 173.9(4) . 7_665 ?
C55 C54 H54A 109.5 . . ?
C55 C54 H54B 109.5 . . ?
H54A C54 H54B 109.5 . . ?
C55 C54 H54C 109.5 . . ?
H54A C54 H54C 109.5 . . ?
H54B C54 H54C 109.5 . . ?
N4 C55 C54 176.8(7) . . ?
C51 O5 H5 108.7 . . ?
O5 C51 H51A 109.5 . . ?
O5 C51 H51B 109.5 . . ?
H51A C51 H51B 109.5 . . ?
O5 C51 H51C 109.5 . . ?
H51A C51 H51C 109.5 . . ?
H51B C51 H51C 109.5 . . ?
C2A O32A H32A 111.0 . . ?
O32A C2A H2A1 114.5 . . ?
O32A C2A H2A2 107.7 . . ?
H2A1 C2A H2A2 109.5 . . ?
O32A C2A H2A3 106.1 . . ?
H2A1 C2A H2A3 109.5 . . ?
H2A2 C2A H2A3 109.5 . . ?

loop_
_geom_bond_atom_site_label_1
_geom_bond_atom_site_label_2
_geom_bond_distance
_geom_bond_site_symmetry_2
_geom_bond_publ_flag
Co1 N3 2.081(3) . ?
Co1 N1 2.083(3) . ?
Co1 N8 2.141(3) . ?
Co1 O3 2.190(2) . ?
Co1 N7 2.203(3) . ?
Co1 N5 2.215(3) . ?
Co1 O1 2.231(2) . ?
O1 C10 1.231(4) . ?
O2 C16 1.356(4) . ?
O2 H2 0.8199 . ?
O3 C17 1.269(4) . ?
O4 C23 1.349(5) . ?
O4 H6 0.7828 . ?
N1 C24 1.142(4) . ?
N2 C25 1.305(5) 7_655 ?
N2 C24 1.306(5) . ?
N3 C25 1.145(4) . ?
N5 C8 1.285(5) . ?
N5 N6 1.353(4) . ?
N6 C10 1.361(4) . ?
N6 H6A 0.8599 . ?
N7 C3 1.330(5) . ?
N7 C5 1.335(4) . ?
N8 C6 1.287(4) . ?
N8 N9 1.366(4) . ?
N9 C17 1.340(4) . ?
C1 C2 1.380(6) . ?
C1 C4 1.384(6) . ?
C1 H1 0.9300 . ?
C2 C3 1.385(5) . ?
C2 H2A 0.9300 . ?
C3 C8 1.491(5) . ?
C4 C5 1.397(5) . ?
C4 H4A 0.9300 . ?
C5 C6 1.459(5) . ?
C6 C7 1.484(5) . ?
C7 H7A 0.9600 . ?
C7 H7B 0.9600 . ?
C7 H7C 0.9600 . ?
C8 C9 1.493(5) . ?
C9 H9A 0.9600 . ?
C9 H9B 0.9600 . ?
C9 H9C 0.9600 . ?
C10 C11 1.474(4) . ?
C11 C12 1.395(5) . ?
C11 C16 1.407(5) . ?
C12 C13 1.378(5) . ?
C12 H12 0.9300 . ?
C13 C14 1.388(5) . ?
C13 H13 0.9300 . ?
C14 C15 1.366(5) . ?
C14 H14 0.9300 . ?
C15 C16 1.389(5) . ?
C15 H15 0.9300 . ?
C17 C18 1.482(5) . ?
C18 C19 1.402(5) . ?
C18 C23 1.412(5) . ?
C19 C20 1.373(5) . ?
C19 H19 0.9300 . ?
C20 C21 1.391(6) . ?
C20 H20 0.9300 . ?
C21 C22 1.374(6) . ?
C21 H21 0.9300 . ?
C22 C23 1.387(6) . ?
C22 H22 0.9300 . ?
C25 N2 1.305(5) 7_665 ?
N4 C55 1.166(9) . ?
C54 C55 1.392(9) . ?
C54 H54A 0.9600 . ?
C54 H54B 0.9600 . ?
C54 H54C 0.9600 . ?
O5 C51 1.400(5) . ?
O5 H5 0.8199 . ?
C51 H51A 0.9600 . ?
C51 H51B 0.9600 . ?
C51 H51C 0.9600 . ?
O32A C2A 1.362(6) . ?
O32A H32A 0.8200 . ?
C2A H2A1 0.9599 . ?
C2A H2A2 0.9600 . ?
C2A H2A3 0.9600 . ?

loop_
_geom_torsion_atom_site_label_1
_geom_torsion_atom_site_label_2
_geom_torsion_atom_site_label_3
_geom_torsion_atom_site_label_4
_geom_torsion
_geom_torsion_site_symmetry_1
_geom_torsion_site_symmetry_2
_geom_torsion_site_symmetry_3
_geom_torsion_site_symmetry_4
_geom_torsion_publ_flag
N3 Co1 O1 C10 -81.1(2) . . . . ?
N1 Co1 O1 C10 100.2(3) . . . . ?
N8 Co1 O1 C10 -168.0(2) . . . . ?
O3 Co1 O1 C10 -169.6(3) . . . . ?
N7 Co1 O1 C10 9.7(3) . . . . ?
N5 Co1 O1 C10 8.3(2) . . . . ?
N3 Co1 O3 C17 90.4(2) . . . . ?
N1 Co1 O3 C17 -95.8(2) . . . . ?
N8 Co1 O3 C17 -2.8(2) . . . . ?
N7 Co1 O3 C17 -2.9(3) . . . . ?
N5 Co1 O3 C17 172.7(2) . . . . ?
O1 Co1 O3 C17 176.3(2) . . . . ?
N3 Co1 N1 C24 -28(2) . . . . ?
N8 Co1 N1 C24 -165.6(16) . . . . ?
O3 Co1 N1 C24 -93.2(16) . . . . ?
N7 Co1 N1 C24 123.0(16) . . . . ?
N5 Co1 N1 C24 54.2(16) . . . . ?
O1 Co1 N1 C24 -16.4(16) . . . . ?
N1 Co1 N3 C25 -43(3) . . . . ?
N8 Co1 N3 C25 95(2) . . . . ?
O3 Co1 N3 C25 23(2) . . . . ?
N7 Co1 N3 C25 166(2) . . . . ?
N5 Co1 N3 C25 -125(2) . . . . ?
O1 Co1 N3 C25 -54(2) . . . . ?
N3 Co1 N5 C8 -97.5(3) . . . . ?
N1 Co1 N5 C8 89.2(3) . . . . ?
N8 Co1 N5 C8 -6.4(4) . . . . ?
O3 Co1 N5 C8 -179.8(2) . . . . ?
N7 Co1 N5 C8 -2.5(3) . . . . ?
O1 Co1 N5 C8 176.5(3) . . . . ?
N3 Co1 N5 N6 79.4(2) . . . . ?
N1 Co1 N5 N6 -93.9(2) . . . . ?
N8 Co1 N5 N6 170.4(2) . . . . ?
O3 Co1 N5 N6 -2.9(4) . . . . ?
N7 Co1 N5 N6 174.4(3) . . . . ?
O1 Co1 N5 N6 -6.6(2) . . . . ?
C8 N5 N6 C10 -178.1(3) . . . . ?
Co1 N5 N6 C10 4.9(4) . . . . ?
N3 Co1 N7 C3 89.9(3) . . . . ?
N1 Co1 N7 C3 -86.7(3) . . . . ?
N8 Co1 N7 C3 -179.0(3) . . . . ?
O3 Co1 N7 C3 -178.8(2) . . . . ?
N5 Co1 N7 C3 3.7(3) . . . . ?
O1 Co1 N7 C3 2.3(3) . . . . ?
N3 Co1 N7 C5 -91.5(3) . . . . ?
N1 Co1 N7 C5 91.8(3) . . . . ?
N8 Co1 N7 C5 -0.4(2) . . . . ?
O3 Co1 N7 C5 -0.3(3) . . . . ?
N5 Co1 N7 C5 -177.8(3) . . . . ?
O1 Co1 N7 C5 -179.2(2) . . . . ?
N3 Co1 N8 C6 91.7(3) . . . . ?
N1 Co1 N8 C6 -92.9(3) . . . . ?
O3 Co1 N8 C6 178.4(3) . . . . ?
N7 Co1 N8 C6 -1.6(3) . . . . ?
N5 Co1 N8 C6 2.2(4) . . . . ?
O1 Co1 N8 C6 176.7(3) . . . . ?
N3 Co1 N8 N9 -84.8(2) . . . . ?
N1 Co1 N8 N9 90.6(2) . . . . ?
O3 Co1 N8 N9 1.9(2) . . . . ?
N7 Co1 N8 N9 -178.2(3) . . . . ?
N5 Co1 N8 N9 -174.3(2) . . . . ?
O1 Co1 N8 N9 0.2(4) . . . . ?
C6 N8 N9 C17 -177.5(3) . . . . ?
Co1 N8 N9 C17 -0.9(4) . . . . ?
C4 C1 C2 C3 -0.4(7) . . . . ?
C5 N7 C3 C2 -1.5(5) . . . . ?
Co1 N7 C3 C2 177.1(3) . . . . ?
C5 N7 C3 C8 177.1(3) . . . . ?
Co1 N7 C3 C8 -4.4(4) . . . . ?
C1 C2 C3 N7 1.7(6) . . . . ?
C1 C2 C3 C8 -176.7(4) . . . . ?
C2 C1 C4 C5 -0.9(7) . . . . ?
C3 N7 C5 C4 0.0(6) . . . . ?
Co1 N7 C5 C4 -178.6(3) . . . . ?
C3 N7 C5 C6 -179.3(3) . . . . ?
Co1 N7 C5 C6 2.1(4) . . . . ?
C1 C4 C5 N7 1.2(6) . . . . ?
C1 C4 C5 C6 -179.6(4) . . . . ?
N9 N8 C6 C5 179.7(3) . . . . ?
Co1 N8 C6 C5 3.2(4) . . . . ?
N9 N8 C6 C7 1.3(6) . . . . ?
Co1 N8 C6 C7 -175.1(4) . . . . ?
N7 C5 C6 N8 -3.3(5) . . . . ?
C4 C5 C6 N8 177.3(4) . . . . ?
N7 C5 C6 C7 175.1(4) . . . . ?
C4 C5 C6 C7 -4.2(6) . . . . ?
N6 N5 C8 C3 -175.6(3) . . . . ?
Co1 N5 C8 C3 1.2(4) . . . . ?
N6 N5 C8 C9 2.3(6) . . . . ?
Co1 N5 C8 C9 179.1(3) . . . . ?
N7 C3 C8 N5 2.0(5) . . . . ?
C2 C3 C8 N5 -179.5(4) . . . . ?
N7 C3 C8 C9 -176.0(4) . . . . ?
C2 C3 C8 C9 2.5(6) . . . . ?
Co1 O1 C10 N6 -9.0(4) . . . . ?
Co1 O1 C10 C11 171.7(2) . . . . ?
N5 N6 C10 O1 2.7(5) . . . . ?
N5 N6 C10 C11 -177.9(3) . . . . ?
O1 C10 C11 C12 7.7(5) . . . . ?
N6 C10 C11 C12 -171.6(3) . . . . ?
O1 C10 C11 C16 -172.0(3) . . . . ?
N6 C10 C11 C16 8.7(5) . . . . ?
C16 C11 C12 C13 0.0(5) . . . . ?
C10 C11 C12 C13 -179.7(3) . . . . ?
C11 C12 C13 C14 0.1(6) . . . . ?
C12 C13 C14 C15 0.1(6) . . . . ?
C13 C14 C15 C16 -0.4(7) . . . . ?
C14 C15 C16 O2 178.6(4) . . . . ?
C14 C15 C16 C11 0.5(6) . . . . ?
C12 C11 C16 O2 -178.4(3) . . . . ?
C10 C11 C16 O2 1.3(5) . . . . ?
C12 C11 C16 C15 -0.3(5) . . . . ?
C10 C11 C16 C15 179.4(3) . . . . ?
Co1 O3 C17 N9 3.6(4) . . . . ?
Co1 O3 C17 C18 -175.4(2) . . . . ?
N8 N9 C17 O3 -1.9(4) . . . . ?
N8 N9 C17 C18 177.2(3) . . . . ?
O3 C17 C18 C19 7.1(5) . . . . ?
N9 C17 C18 C19 -172.0(3) . . . . ?
O3 C17 C18 C23 -175.7(3) . . . . ?
N9 C17 C18 C23 5.2(5) . . . . ?
C23 C18 C19 C20 1.4(5) . . . . ?
C17 C18 C19 C20 178.7(3) . . . . ?
C18 C19 C20 C21 -0.6(6) . . . . ?
C19 C20 C21 C22 0.5(7) . . . . ?
C20 C21 C22 C23 -1.3(7) . . . . ?
C21 C22 C23 O4 -178.7(4) . . . . ?
C21 C22 C23 C18 2.1(6) . . . . ?
C19 C18 C23 O4 178.7(3) . . . . ?
C17 C18 C23 O4 1.5(6) . . . . ?
C19 C18 C23 C22 -2.1(5) . . . . ?
C17 C18 C23 C22 -179.4(3) . . . . ?
Co1 N1 C24 N2 -139(3) . . . . ?
C25 N2 C24 N1 160(3) 7_655 . . . ?
Co1 N3 C25 N2 72(5) . . . 7_665 ?
